data_7041689
loop_
_publ_author_name
'Beltr\'an, Tom\'as F'
'Zaragoza, Guillermo'
'Delaude, Lionel'

_publ_section_title
;
 Mono- and bimetallic manganese-carbonyl complexes and clusters bearing
 imidazol(in)ium-2-dithiocarboxylate ligands.
;
_journal_issue 6
_journal_name_full 'Dalton transactions (Cambridge, England : 2003)'
_journal_page_first 1779
_journal_page_last 1788
_journal_paper_doi 10.1039/c6dt04780g
_journal_volume 46
_journal_year 2017
_chemical_formula_moiety 'C22 H24 Mn2 N2 O6 S2'
_chemical_formula_sum 'C22 H24 Mn2 N2 O6 S2'
_chemical_formula_weight 586.43
_space_group_IT_number 2
_symmetry_cell_setting triclinic
_symmetry_Int_Tables_number 2
_symmetry_space_group_name_Hall '-P 1'
_symmetry_space_group_name_H-M 'P -1'
_atom_sites_solution_hydrogens geom
_audit_block_doi 10.5517/ccdc.csd.cc1n47tv
_audit_conform_dict_location ftp://ftp.iucr.org/pub/cif_core.dic
_audit_conform_dict_name cif_core.dic
_audit_conform_dict_version 2.4.3
_audit_creation_date 2016-11-29T15:28:13-00:00
_audit_creation_method 'WinGX routine CIF_UPDATE'
_audit_update_record
;
2016-12-19 deposited with the CCDC.
2017-01-13 downloaded from the CCDC.
;
_cell_angle_alpha 69.906(2)
_cell_angle_beta 63.919(2)
_cell_angle_gamma 62.296(2)
_cell_formula_units_Z 2
_cell_length_a 11.1085(4)
_cell_length_b 11.6937(4)
_cell_length_c 12.1298(4)
_cell_measurement_reflns_used 1913
_cell_measurement_temperature 100(2)
_cell_measurement_theta_max 30.54
_cell_measurement_theta_min 2.37
_cell_measurement_wavelength 0.71073
_cell_volume 1233.64(8)
_computing_cell_refinement 'APPEX2 (BRUKER AXS, 2005)'
_computing_data_collection 'APPEX2 (BRUKER AXS, 2005)'
_computing_data_reduction 'APPEX2 (BRUKER AXS, 2005)'
_computing_molecular_graphics 'Ortep for Windows (Farrugia, 2012)'
_computing_publication_material 'WinGX publication routines (Farrugia, 2012)'
_computing_structure_refinement 'SHELXL-2016/6 (Sheldrick, 2016)'
_computing_structure_solution 'SIR-2004 (Burla et al., 2005)'
_diffrn_ambient_temperature 100(2)
_diffrn_measured_fraction_theta_full 0.998
_diffrn_measured_fraction_theta_max 0.997
_diffrn_measurement_device 'four-circle diffractometer'
_diffrn_measurement_device_type 'BRUKER APPEX-II CCD'
_diffrn_measurement_method 'omega and phi scans'
_diffrn_radiation_monochromator graphite
_diffrn_radiation_probe x-ray
_diffrn_radiation_source 'fine-focus sealed tube'
_diffrn_radiation_type MoK\a
_diffrn_radiation_wavelength 0.7107
_diffrn_reflns_av_R_equivalents 0.0231
_diffrn_reflns_av_unetI/netI 0.0151
_diffrn_reflns_Laue_measured_fraction_full 0.998
_diffrn_reflns_Laue_measured_fraction_max 0.997
_diffrn_reflns_limit_h_max 15
_diffrn_reflns_limit_h_min -15
_diffrn_reflns_limit_k_max 16
_diffrn_reflns_limit_k_min -16
_diffrn_reflns_limit_l_max 17
_diffrn_reflns_limit_l_min -17
_diffrn_reflns_number 56201
_diffrn_reflns_point_group_measured_fraction_full 0.998
_diffrn_reflns_point_group_measured_fraction_max 0.997
_diffrn_reflns_theta_full 25.242
_diffrn_reflns_theta_max 30.033
_diffrn_reflns_theta_min 1.899
_exptl_absorpt_coefficient_mu 1.233
_exptl_absorpt_correction_T_max 0.8134
_exptl_absorpt_correction_T_min 0.6944
_exptl_absorpt_correction_type multi-scan
_exptl_absorpt_process_details 'BRUKER SADABS-2014/5'
_exptl_crystal_colour Red
_exptl_crystal_density_diffrn 1.579
_exptl_crystal_density_method 'not measured'
_exptl_crystal_description Plate
_exptl_crystal_F_000 600
_exptl_crystal_size_max 0.32
_exptl_crystal_size_mid 0.2
_exptl_crystal_size_min 0.15
_refine_diff_density_max 0.381
_refine_diff_density_min -0.284
_refine_diff_density_rms 0.051
_refine_ls_extinction_method none
_refine_ls_goodness_of_fit_ref 1.039
_refine_ls_hydrogen_treatment constr
_refine_ls_matrix_type full
_refine_ls_number_constraints 0
_refine_ls_number_parameters 307
_refine_ls_number_reflns 7212
_refine_ls_number_restraints 0
_refine_ls_restrained_S_all 1.039
_refine_ls_R_factor_all 0.0231
_refine_ls_R_factor_gt 0.0197
_refine_ls_shift/su_max 0.001
_refine_ls_shift/su_mean 0
_refine_ls_structure_factor_coef Fsqd
_refine_ls_weighting_details 'w=1/[\s^2^(Fo^2^)+(0.0234P)^2^+0.4982P] where P=(Fo^2^+2Fc^2^)/3'
_refine_ls_weighting_scheme calc
_refine_ls_wR_factor_gt 0.0494
_refine_ls_wR_factor_ref 0.0506
_reflns_Friedel_coverage 0
_reflns_number_gt 6579
_reflns_number_total 7212
_reflns_threshold_expression 'I > 2\s(I)'
_cod_data_source_file c6dt04780g2.cif
_cod_data_source_block SAMA031A
_cod_depositor_comments 'Adding full bibliography for 7041689--7041695.cif.'
_cod_database_code 7041689
_shelx_estimated_absorpt_t_min 0.694
_shelx_estimated_absorpt_t_max 0.837

loop_
_symmetry_equiv_pos_as_xyz
'x, y, z'
'-x, -y, -z'

loop_
_atom_site_label
_atom_site_type_symbol
_atom_site_fract_x
_atom_site_fract_y
_atom_site_fract_z
_atom_site_U_iso_or_equiv
_atom_site_adp_type
_atom_site_occupancy
_atom_site_site_symmetry_order
_atom_site_calc_flag
_atom_site_refinement_flags_posn
_atom_site_refinement_flags_adp
Mn1 Mn -0.23805(2) 0.24854(2) 0.60512(2) 0.00982(4) Uani 1 1 d . .
C1 C -0.42174(12) 0.36397(11) 0.62075(10) 0.0155(2) Uani 1 1 d . .
O1 O -0.54072(9) 0.42840(9) 0.63278(8) 0.02655(19) Uani 1 1 d . .
C2 C -0.30309(11) 0.12108(11) 0.63454(10) 0.01520(19) Uani 1 1 d . .
O2 O -0.35306(10) 0.04622(9) 0.65390(9) 0.02442(18) Uani 1 1 d . .
C3 C -0.26208(11) 0.22853(10) 0.76493(10) 0.01426(19) Uani 1 1 d . .
O3 O -0.27459(9) 0.21610(8) 0.86740(8) 0.02127(17) Uani 1 1 d . .
Mn2 Mn -0.07539(2) 0.27871(2) 0.36185(2) 0.00835(4) Uani 1 1 d . .
C8 C -0.08894(11) 0.41598(10) 0.23571(10) 0.01265(18) Uani 1 1 d . .
O8 O -0.09677(9) 0.50050(8) 0.15208(8) 0.01979(16) Uani 1 1 d . .
C9 C 0.04923(12) 0.16930(10) 0.25108(10) 0.01414(19) Uani 1 1 d . .
O9 O 0.12807(10) 0.10161(9) 0.17907(8) 0.02394(18) Uani 1 1 d . .
C10 C -0.23274(11) 0.26857(10) 0.36352(10) 0.01312(18) Uani 1 1 d . .
O10 O -0.32997(9) 0.26420(8) 0.35488(8) 0.01973(16) Uani 1 1 d . .
S1 S 0.00061(3) 0.12647(2) 0.52444(2) 0.00959(5) Uani 1 1 d . .
S2 S -0.12824(3) 0.39860(2) 0.50799(2) 0.01027(5) Uani 1 1 d . .
C4 C 0.04097(10) 0.27056(9) 0.45715(9) 0.00939(17) Uani 1 1 d . .
C5 C 0.17963(11) 0.27313(9) 0.43615(9) 0.01058(17) Uani 1 1 d . .
C6 C 0.37031(12) 0.24883(11) 0.47284(11) 0.0170(2) Uani 1 1 d . .
H6 H 0.434961 0.22749 0.514681 0.02 Uiso 1 1 calc R U
C7 C 0.38898(12) 0.30087(11) 0.35125(11) 0.0172(2) Uani 1 1 d . .
H7 H 0.468899 0.323501 0.29181 0.021 Uiso 1 1 calc R U
C11 C 0.18154(11) 0.17408(10) 0.65645(9) 0.01287(18) Uani 1 1 d . .
H11 H 0.0819 0.182439 0.671798 0.015 Uiso 1 1 calc R U
C12 C 0.27316(14) 0.02844(11) 0.67887(11) 0.0207(2) Uani 1 1 d . .
H12A H 0.373294 0.017024 0.662446 0.025 Uiso 1 1 calc R U
H12B H 0.275868 -0.016179 0.621203 0.025 Uiso 1 1 calc R U
C13 C 0.20918(16) -0.03266(12) 0.81362(11) 0.0261(3) Uani 1 1 d . .
H13A H 0.112942 -0.029009 0.827111 0.031 Uiso 1 1 calc R U
H13B H 0.27209 -0.126 0.829036 0.031 Uiso 1 1 calc R U
C14 C 0.19468(15) 0.03905(12) 0.90523(12) 0.0259(3) Uani 1 1 d . .
H14A H 0.291926 0.026914 0.898318 0.031 Uiso 1 1 calc R U
H14B H 0.147426 0.000988 0.991322 0.031 Uiso 1 1 calc R U
C15 C 0.10610(15) 0.18521(12) 0.87959(11) 0.0227(2) Uani 1 1 d . .
H15A H 0.103019 0.229939 0.937375 0.027 Uiso 1 1 calc R U
H15B H 0.005831 0.197676 0.89524 0.027 Uiso 1 1 calc R U
C16 C 0.17049(14) 0.24716(11) 0.74488(11) 0.0191(2) Uani 1 1 d . .
H16A H 0.108286 0.340715 0.729237 0.023 Uiso 1 1 calc R U
H16B H 0.2675 0.2422 0.730721 0.023 Uiso 1 1 calc R U
C17 C 0.25524(11) 0.36276(10) 0.20469(9) 0.01234(18) Uani 1 1 d . .
H17 H 0.159777 0.365925 0.213968 0.015 Uiso 1 1 calc R U
C18 C 0.37280(12) 0.26724(11) 0.11659(11) 0.0179(2) Uani 1 1 d . .
H18A H 0.365814 0.179673 0.150557 0.021 Uiso 1 1 calc R U
H18B H 0.469111 0.25846 0.108831 0.021 Uiso 1 1 calc R U
C19 C 0.35463(13) 0.31813(12) -0.01148(11) 0.0206(2) Uani 1 1 d . .
H19A H 0.432458 0.25758 -0.069337 0.025 Uiso 1 1 calc R U
H19B H 0.260956 0.321107 -0.004283 0.025 Uiso 1 1 calc R U
C20 C 0.36017(13) 0.45484(13) -0.06346(11) 0.0215(2) Uani 1 1 d . .
H20A H 0.346401 0.486848 -0.14557 0.026 Uiso 1 1 calc R U
H20B H 0.456292 0.450584 -0.075805 0.026 Uiso 1 1 calc R U
C21 C 0.24370(13) 0.55050(11) 0.02450(11) 0.0197(2) Uani 1 1 d . .
H21A H 0.14742 0.562059 0.029483 0.024 Uiso 1 1 calc R U
H21B H 0.253436 0.636967 -0.009299 0.024 Uiso 1 1 calc R U
C22 C 0.25457(13) 0.50178(11) 0.15526(10) 0.0174(2) Uani 1 1 d . .
H22A H 0.34431 0.503 0.152652 0.021 Uiso 1 1 calc R U
H22B H 0.17165 0.561071 0.212042 0.021 Uiso 1 1 calc R U
N1 N 0.24024(9) 0.23236(9) 0.52508(8) 0.01230(16) Uani 1 1 d . .
N2 N 0.27056(9) 0.31517(9) 0.32916(8) 0.01259(16) Uani 1 1 d . .

loop_
_atom_site_aniso_label
_atom_site_aniso_U_11
_atom_site_aniso_U_22
_atom_site_aniso_U_33
_atom_site_aniso_U_23
_atom_site_aniso_U_13
_atom_site_aniso_U_12
Mn1 0.00760(7) 0.01061(7) 0.00974(7) -0.00145(5) -0.00179(5) -0.00349(5)
C1 0.0151(5) 0.0175(5) 0.0102(5) -0.0007(4) -0.0026(4) -0.0057(4)
O1 0.0131(4) 0.0314(5) 0.0197(4) -0.0031(4) -0.0040(3) 0.0015(3)
C2 0.0107(5) 0.0176(5) 0.0148(5) -0.0024(4) -0.0032(4) -0.0047(4)
O2 0.0218(4) 0.0252(4) 0.0303(5) -0.0033(4) -0.0062(4) -0.0153(4)
C3 0.0113(4) 0.0119(4) 0.0173(5) -0.0016(4) -0.0041(4) -0.0038(4)
O3 0.0257(4) 0.0214(4) 0.0146(4) -0.0017(3) -0.0077(3) -0.0072(3)
Mn2 0.00751(7) 0.00986(7) 0.00917(7) -0.00192(5) -0.00340(5) -0.00365(5)
C8 0.0109(4) 0.0156(5) 0.0149(5) -0.0050(4) -0.0049(4) -0.0054(4)
O8 0.0253(4) 0.0191(4) 0.0180(4) 0.0032(3) -0.0121(3) -0.0106(3)
C9 0.0156(5) 0.0150(5) 0.0137(5) -0.0004(4) -0.0082(4) -0.0056(4)
O9 0.0258(4) 0.0231(4) 0.0184(4) -0.0104(3) -0.0071(3) -0.0013(3)
C10 0.0128(5) 0.0129(4) 0.0142(5) -0.0025(4) -0.0049(4) -0.0048(4)
O10 0.0152(4) 0.0261(4) 0.0241(4) -0.0049(3) -0.0087(3) -0.0103(3)
S1 0.00884(10) 0.00867(10) 0.01148(11) -0.00134(8) -0.00378(8) -0.00338(8)
S2 0.01024(11) 0.00912(10) 0.01148(11) -0.00280(8) -0.00339(9) -0.00317(8)
C4 0.0089(4) 0.0096(4) 0.0108(4) -0.0018(3) -0.0039(3) -0.0038(3)
C5 0.0100(4) 0.0114(4) 0.0117(4) -0.0021(3) -0.0044(4) -0.0042(3)
C6 0.0129(5) 0.0242(5) 0.0182(5) -0.0012(4) -0.0083(4) -0.0091(4)
C7 0.0113(5) 0.0260(5) 0.0181(5) -0.0012(4) -0.0063(4) -0.0106(4)
C11 0.0151(5) 0.0146(4) 0.0105(4) -0.0006(4) -0.0063(4) -0.0061(4)
C12 0.0279(6) 0.0140(5) 0.0156(5) -0.0027(4) -0.0071(5) -0.0043(4)
C13 0.0416(8) 0.0154(5) 0.0167(6) 0.0010(4) -0.0105(5) -0.0089(5)
C14 0.0369(7) 0.0218(6) 0.0159(5) 0.0001(4) -0.0142(5) -0.0061(5)
C15 0.0336(7) 0.0202(5) 0.0133(5) -0.0035(4) -0.0099(5) -0.0070(5)
C16 0.0290(6) 0.0171(5) 0.0158(5) -0.0032(4) -0.0110(5) -0.0088(4)
C17 0.0108(4) 0.0174(5) 0.0100(4) 0.0003(4) -0.0041(4) -0.0075(4)
C18 0.0156(5) 0.0201(5) 0.0161(5) -0.0044(4) -0.0053(4) -0.0045(4)
C19 0.0183(5) 0.0274(6) 0.0151(5) -0.0072(4) -0.0039(4) -0.0070(5)
C20 0.0181(5) 0.0329(6) 0.0119(5) -0.0001(4) -0.0020(4) -0.0137(5)
C21 0.0224(6) 0.0206(5) 0.0155(5) 0.0025(4) -0.0068(4) -0.0111(4)
C22 0.0213(5) 0.0178(5) 0.0156(5) -0.0005(4) -0.0069(4) -0.0103(4)
N1 0.0111(4) 0.0163(4) 0.0122(4) -0.0011(3) -0.0058(3) -0.0065(3)
N2 0.0100(4) 0.0180(4) 0.0118(4) -0.0005(3) -0.0046(3) -0.0074(3)

loop_
_atom_type_symbol
_atom_type_description
_atom_type_scat_dispersion_real
_atom_type_scat_dispersion_imag
_atom_type_scat_source
C C 0.0033 0.0016 'International Tables Vol C Tables 4.2.6.8 and 6.1.1.4'
H H 0 0 'International Tables Vol C Tables 4.2.6.8 and 6.1.1.4'
N N 0.0061 0.0033 'International Tables Vol C Tables 4.2.6.8 and 6.1.1.4'
O O 0.0106 0.006 'International Tables Vol C Tables 4.2.6.8 and 6.1.1.4'
S S 0.1246 0.1234 'International Tables Vol C Tables 4.2.6.8 and 6.1.1.4'
Mn Mn 0.3368 0.7283 'International Tables Vol C Tables 4.2.6.8 and 6.1.1.4'

loop_
_geom_angle_atom_site_label_1
_geom_angle_atom_site_label_2
_geom_angle_atom_site_label_3
_geom_angle
C3 Mn1 C2 93.23(5)
C3 Mn1 C1 94.02(5)
C2 Mn1 C1 86.88(5)
C3 Mn1 S1 102.52(3)
C2 Mn1 S1 96.15(3)
C1 Mn1 S1 162.95(3)
C3 Mn1 S2 103.15(3)
C2 Mn1 S2 162.77(4)
C1 Mn1 S2 97.13(4)
S1 Mn1 S2 75.301(10)
C3 Mn1 Mn2 150.04(3)
C2 Mn1 Mn2 107.62(3)
C1 Mn1 Mn2 108.05(3)
S1 Mn1 Mn2 55.034(8)
S2 Mn1 Mn2 55.197(8)
O1 C1 Mn1 174.51(10)
O2 C2 Mn1 175.62(10)
O3 C3 Mn1 178.34(10)
C10 Mn2 C8 90.11(5)
C10 Mn2 C9 94.26(5)
C8 Mn2 C9 89.90(5)
C10 Mn2 C4 149.27(4)
C8 Mn2 C4 112.57(4)
C9 Mn2 C4 105.74(4)
C10 Mn2 S1 109.91(3)
C8 Mn2 S1 159.54(3)
C9 Mn2 S1 92.66(3)
C4 Mn2 S1 47.34(3)
C10 Mn2 S2 112.96(3)
C8 Mn2 S2 95.34(3)
C9 Mn2 S2 152.20(3)
C4 Mn2 S2 47.25(3)
S1 Mn2 S2 73.427(10)
C10 Mn2 Mn1 75.19(3)
C8 Mn2 Mn1 132.86(3)
C9 Mn2 Mn1 134.89(3)
C4 Mn2 Mn1 74.16(3)
S1 Mn2 Mn1 53.228(8)
S2 Mn2 Mn1 53.569(8)
O8 C8 Mn2 177.20(9)
O9 C9 Mn2 178.82(10)
O10 C10 Mn2 174.83(10)
C4 S1 Mn1 90.72(3)
C4 S1 Mn2 57.57(3)
Mn1 S1 Mn2 71.738(9)
C4 S2 Mn1 90.09(3)
C4 S2 Mn2 57.28(3)
Mn1 S2 Mn2 71.233(9)
C5 C4 S1 122.84(7)
C5 C4 S2 124.22(7)
S1 C4 S2 103.78(5)
C5 C4 Mn2 140.81(7)
S1 C4 Mn2 75.09(3)
S2 C4 Mn2 75.46(4)
N2 C5 N1 107.04(8)
N2 C5 C4 128.28(9)
N1 C5 C4 124.68(9)
C7 C6 N1 107.36(9)
C7 C6 H6 126.3
N1 C6 H6 126.3
C6 C7 N2 107.37(9)
C6 C7 H7 126.3
N2 C7 H7 126.3
N1 C11 C16 111.13(8)
N1 C11 C12 109.81(9)
C16 C11 C12 112.03(9)
N1 C11 H11 107.9
C16 C11 H11 107.9
C12 C11 H11 107.9
C11 C12 C13 109.72(10)
C11 C12 H12A 109.7
C13 C12 H12A 109.7
C11 C12 H12B 109.7
C13 C12 H12B 109.7
H12A C12 H12B 108.2
C14 C13 C12 111.23(10)
C14 C13 H13A 109.4
C12 C13 H13A 109.4
C14 C13 H13B 109.4
C12 C13 H13B 109.4
H13A C13 H13B 108
C13 C14 C15 111.16(10)
C13 C14 H14A 109.4
C15 C14 H14A 109.4
C13 C14 H14B 109.4
C15 C14 H14B 109.4
H14A C14 H14B 108
C14 C15 C16 111.37(10)
C14 C15 H15A 109.4
C16 C15 H15A 109.4
C14 C15 H15B 109.4
C16 C15 H15B 109.4
H15A C15 H15B 108
C11 C16 C15 109.19(9)
C11 C16 H16A 109.8
C15 C16 H16A 109.8
C11 C16 H16B 109.8
C15 C16 H16B 109.8
H16A C16 H16B 108.3
N2 C17 C22 110.07(8)
N2 C17 C18 110.36(8)
C22 C17 C18 112.78(9)
N2 C17 H17 107.8
C22 C17 H17 107.8
C18 C17 H17 107.8
C17 C18 C19 109.48(9)
C17 C18 H18A 109.8
C19 C18 H18A 109.8
C17 C18 H18B 109.8
C19 C18 H18B 109.8
H18A C18 H18B 108.2
C20 C19 C18 110.54(9)
C20 C19 H19A 109.5
C18 C19 H19A 109.5
C20 C19 H19B 109.5
C18 C19 H19B 109.5
H19A C19 H19B 108.1
C19 C20 C21 111.13(9)
C19 C20 H20A 109.4
C21 C20 H20A 109.4
C19 C20 H20B 109.4
C21 C20 H20B 109.4
H20A C20 H20B 108
C20 C21 C22 111.63(10)
C20 C21 H21A 109.3
C22 C21 H21A 109.3
C20 C21 H21B 109.3
C22 C21 H21B 109.3
H21A C21 H21B 108
C17 C22 C21 110.55(9)
C17 C22 H22A 109.5
C21 C22 H22A 109.5
C17 C22 H22B 109.5
C21 C22 H22B 109.5
H22A C22 H22B 108.1
C5 N1 C6 109.12(9)
C5 N1 C11 126.35(8)
C6 N1 C11 124.49(9)
C5 N2 C7 109.11(9)
C5 N2 C17 127.34(8)
C7 N2 C17 123.46(9)

loop_
_geom_bond_atom_site_label_1
_geom_bond_atom_site_label_2
_geom_bond_distance
Mn1 C3 1.7819(11)
Mn1 C2 1.8111(11)
Mn1 C1 1.8156(11)
Mn1 S1 2.2768(3)
Mn1 S2 2.2937(3)
Mn1 Mn2 2.6992(2)
C1 O1 1.1471(14)
C2 O2 1.1514(13)
C3 O3 1.1525(14)
Mn2 C10 1.7972(10)
Mn2 C8 1.7974(11)
Mn2 C9 1.8049(11)
Mn2 C4 2.0345(9)
Mn2 S1 2.3293(3)
Mn2 S2 2.3408(3)
C8 O8 1.1498(13)
C9 O9 1.1464(13)
C10 O10 1.1552(13)
S1 C4 1.7725(10)
S2 C4 1.7759(10)
C4 C5 1.4599(13)
C5 N2 1.3480(13)
C5 N1 1.3531(13)
C6 C7 1.3491(16)
C6 N1 1.3770(13)
C6 H6 0.95
C7 N2 1.3802(13)
C7 H7 0.95
C11 N1 1.4772(13)
C11 C16 1.5208(14)
C11 C12 1.5244(15)
C11 H11 1
C12 C13 1.5283(17)
C12 H12A 0.99
C12 H12B 0.99
C13 C14 1.5234(17)
C13 H13A 0.99
C13 H13B 0.99
C14 C15 1.5253(17)
C14 H14A 0.99
C14 H14B 0.99
C15 C16 1.5320(17)
C15 H15A 0.99
C15 H15B 0.99
C16 H16A 0.99
C16 H16B 0.99
C17 N2 1.4761(13)
C17 C22 1.5249(15)
C17 C18 1.5270(15)
C17 H17 1
C18 C19 1.5286(16)
C18 H18A 0.99
C18 H18B 0.99
C19 C20 1.5238(17)
C19 H19A 0.99
C19 H19B 0.99
C20 C21 1.5245(17)
C20 H20A 0.99
C20 H20B 0.99
C21 C22 1.5292(16)
C21 H21A 0.99
C21 H21B 0.99
C22 H22A 0.99
C22 H22B 0.99

loop_
_geom_hbond_atom_site_label_D
_geom_hbond_atom_site_label_H
_geom_hbond_atom_site_label_A
_geom_hbond_distance_DH
_geom_hbond_distance_HA
_geom_hbond_distance_DA
_geom_hbond_angle_DHA
_geom_hbond_site_symmetry_A
C7 H7 O10 0.95 2.4 2.9658(13) 118 1_655
C11 H11 S1 1 2.69 3.3757(10) 126.4 .

loop_
_geom_torsion_atom_site_label_1
_geom_torsion_atom_site_label_2
_geom_torsion_atom_site_label_3
_geom_torsion_atom_site_label_4
_geom_torsion
Mn1 S1 C4 C5 150.78(8)
Mn2 S1 C4 C5 -141.51(9)
Mn1 S1 C4 S2 2.86(4)
Mn2 S1 C4 S2 70.57(4)
Mn1 S1 C4 Mn2 -67.71(2)
Mn1 S2 C4 C5 -150.18(8)
Mn2 S2 C4 C5 142.36(10)
Mn1 S2 C4 S1 -2.84(4)
Mn2 S2 C4 S1 -70.29(4)
Mn1 S2 C4 Mn2 67.46(2)
S1 C4 C5 N2 125.91(10)
S2 C4 C5 N2 -92.68(12)
Mn2 C4 C5 N2 18.04(18)
S1 C4 C5 N1 -54.40(13)
S2 C4 C5 N1 87.01(12)
Mn2 C4 C5 N1 -162.27(9)
N1 C6 C7 N2 -0.47(13)
N1 C11 C12 C13 -178.04(9)
C16 C11 C12 C13 57.97(13)
C11 C12 C13 C14 -55.88(14)
C12 C13 C14 C15 55.54(15)
C13 C14 C15 C16 -55.95(15)
N1 C11 C16 C15 178.75(9)
C12 C11 C16 C15 -58.00(13)
C14 C15 C16 C11 56.41(13)
N2 C17 C18 C19 179.82(9)
C22 C17 C18 C19 -56.62(12)
C17 C18 C19 C20 57.59(12)
C18 C19 C20 C21 -58.02(13)
C19 C20 C21 C22 55.80(13)
N2 C17 C22 C21 178.16(9)
C18 C17 C22 C21 54.44(12)
C20 C21 C22 C17 -53.26(12)
N2 C5 N1 C6 -0.18(11)
C4 C5 N1 C6 -179.93(9)
N2 C5 N1 C11 -177.81(9)
C4 C5 N1 C11 2.44(16)
C7 C6 N1 C5 0.41(12)
C7 C6 N1 C11 178.10(10)
C16 C11 N1 C5 -126.64(11)
C12 C11 N1 C5 108.85(11)
C16 C11 N1 C6 56.08(13)
C12 C11 N1 C6 -68.44(13)
N1 C5 N2 C7 -0.11(11)
C4 C5 N2 C7 179.62(10)
N1 C5 N2 C17 176.73(9)
C4 C5 N2 C17 -3.54(17)
C6 C7 N2 C5 0.36(12)
C6 C7 N2 C17 -176.62(10)
C22 C17 N2 C5 122.10(11)
C18 C17 N2 C5 -112.79(11)
C22 C17 N2 C7 -61.49(13)
C18 C17 N2 C7 63.63(13)
